data_7706850
loop_
_publ_author_name
'Hu, Lei'
'Mahaut, Damien'
'Tumanov, Nikolay'
'Wouters, Johan'
'Collard, Laurent'
'Robiette, Rapha\"el'
'Berionni, Guillaume'

_publ_section_title
;
 Sterically hindered ortho-substituted phosphatriptycenes as
 configurationally stable P-chirogenic triarylphosphines.
;
_journal_issue 14
_journal_name_full 'Dalton transactions (Cambridge, England : 2003)'
_journal_page_first 4772
_journal_page_last 4777
_journal_paper_doi 10.1039/d1dt00816a
_journal_volume 50
_journal_year 2021
_chemical_formula_moiety 'C18 H9 Br3 Cl3 P'
_chemical_formula_sum 'C18 H9 Br3 Cl3 P'
_chemical_formula_weight 602.27
_chemical_name_common (2-bromo-3-chlorophenyl)bis(2-bromo-6-chlorophenyl)phosphane
_chemical_name_systematic (2-bromo-3-chlorophenyl)bis(2-bromo-6-chlorophenyl)phosphane
_space_group_crystal_system monoclinic
_space_group_IT_number 14
_space_group_name_Hall '-P 2ybc'
_space_group_name_H-M_alt 'P 1 21/c 1'
_atom_sites_solution_hydrogens mixed
_atom_sites_solution_primary dual
_atom_sites_solution_secondary difmap
_audit_creation_method SHELXL-2018/3
_audit_update_record
;
2021-02-08 deposited with the CCDC.	2021-03-15 downloaded from the CCDC.
;
_cell_angle_alpha 90
_cell_angle_beta 94.161(3)
_cell_angle_gamma 90
_cell_formula_units_Z 8
_cell_length_a 31.4777(8)
_cell_length_b 8.5972(2)
_cell_length_c 14.8825(4)
_cell_measurement_reflns_used 3786
_cell_measurement_temperature 295(2)
_cell_measurement_theta_max 62.4940
_cell_measurement_theta_min 4.2320
_cell_volume 4016.89(18)
_computing_cell_refinement 'CrysAlisPro 1.171.40.16b (Rigaku OD, 2018)'
_computing_data_collection 'CrysAlisPro 1.171.39.46 (Rigaku OD, 2018)'
_computing_data_reduction 'CrysAlisPro 1.171.40.16b (Rigaku OD, 2018)'
_computing_structure_refinement 'SHELXL-2018/3 (Sheldrick, 2018)'
_computing_structure_solution 'SHELXT (Sheldrick, 2015)'
_diffrn_ambient_temperature 295(2)
_diffrn_detector_area_resol_mean 5.1856
_diffrn_measured_fraction_theta_full 0.975
_diffrn_measured_fraction_theta_max 0.975
_diffrn_measurement_device_type
;
Oxford Diffraction Xcalibur, Ruby, Gemini Ultra
;
_diffrn_measurement_method '\w scans'
_diffrn_radiation_monochromator 'multilayer mirror'
_diffrn_radiation_type CuK\a
_diffrn_radiation_wavelength 1.54184
_diffrn_reflns_av_R_equivalents 0.0336
_diffrn_reflns_av_unetI/netI 0.0455
_diffrn_reflns_Laue_measured_fraction_full 0.975
_diffrn_reflns_Laue_measured_fraction_max 0.975
_diffrn_reflns_limit_h_max 36
_diffrn_reflns_limit_h_min -29
_diffrn_reflns_limit_k_max 9
_diffrn_reflns_limit_k_min -8
_diffrn_reflns_limit_l_max 15
_diffrn_reflns_limit_l_min -17
_diffrn_reflns_number 12995
_diffrn_reflns_point_group_measured_fraction_full 0.975
_diffrn_reflns_point_group_measured_fraction_max 0.975
_diffrn_reflns_theta_full 62.620
_diffrn_reflns_theta_max 62.620
_diffrn_reflns_theta_min 2.815
_diffrn_source 'fine-focus sealed tube'
_exptl_absorpt_coefficient_mu 11.875
_exptl_absorpt_correction_T_max 0.863
_exptl_absorpt_correction_T_min 0.373
_exptl_absorpt_correction_type analytical
_exptl_absorpt_process_details
;
CrysAlisPro 1.171.40.53 (Rigaku Oxford Diffraction, 2019)
Analytical numeric absorption correction using a multifaceted crystal
model based on expressions derived by R.C. Clark & J.S. Reid.
(Clark, R. C. & Reid, J. S. (1995). Acta Cryst. A51, 887-897)
Empirical absorption correction using spherical harmonics,
 implemented in SCALE3 ABSPACK scaling algorithm.
;
_exptl_crystal_colour colourless
_exptl_crystal_density_diffrn 1.992
_exptl_crystal_description plate
_exptl_crystal_F_000 2304
_exptl_crystal_size_max 0.110
_exptl_crystal_size_mid 0.090
_exptl_crystal_size_min 0.012
_refine_diff_density_max 0.965
_refine_diff_density_min -0.793
_refine_diff_density_rms 0.080
_refine_ls_extinction_method none
_refine_ls_goodness_of_fit_ref 1.060
_refine_ls_hydrogen_treatment constr
_refine_ls_matrix_type full
_refine_ls_number_parameters 527
_refine_ls_number_reflns 6263
_refine_ls_number_restraints 84
_refine_ls_restrained_S_all 1.084
_refine_ls_R_factor_all 0.0609
_refine_ls_R_factor_gt 0.0431
_refine_ls_shift/su_max 0.000
_refine_ls_shift/su_mean 0.000
_refine_ls_structure_factor_coef Fsqd
_refine_ls_weighting_details 'w=1/[\s^2^(Fo^2^)+(0.0392P)^2^+3.6151P] where P=(Fo^2^+2Fc^2^)/3'
_refine_ls_weighting_scheme calc
_refine_ls_wR_factor_gt 0.0939
_refine_ls_wR_factor_ref 0.1032
_reflns_Friedel_coverage 0.000
_reflns_number_gt 4873
_reflns_number_total 6263
_reflns_threshold_expression 'I > 2\s(I)'
_cod_data_source_file d1dt00816a2.cif
_cod_data_source_block nt0401_LH139
_cod_depositor_comments 'Adding full bibliography for 7706848--7706861.cif.'
_cod_original_cell_volume 4016.89(19)
_cod_original_sg_symbol_H-M 'P 21/c'
_cod_database_code 7706850
_shelx_shelxl_version_number 2018/3
_shelx_space_group_comment
;
The symmetry employed for this shelxl refinement is uniquely defined
by the following loop, which should always be used as a source of
symmetry information in preference to the above space-group names.
They are only intended as comments.
;
_shelx_estimated_absorpt_t_min 0.355
_shelx_estimated_absorpt_t_max 0.871

loop_
_space_group_symop_operation_xyz
'x, y, z'
'-x, y+1/2, -z+1/2'
'-x, -y, -z'
'x, -y-1/2, z-1/2'

loop_
_atom_site_label
_atom_site_type_symbol
_atom_site_fract_x
_atom_site_fract_y
_atom_site_fract_z
_atom_site_U_iso_or_equiv
_atom_site_adp_type
_atom_site_occupancy
_atom_site_site_symmetry_order
_atom_site_calc_flag
_atom_site_refinement_flags_posn
_atom_site_refinement_flags_adp
_atom_site_refinement_flags_occupancy
_atom_site_disorder_assembly
_atom_site_disorder_group
C1 C 0.17874(16) 0.9004(6) 0.3724(3) 0.0389(12) Uani 1 1 d . . . . .
P1 P 0.12597(4) 0.99443(15) 0.37324(8) 0.0368(3) Uani 1 1 d . . . . .
Cl1A Cl 0.1555(4) 0.5985(11) 0.4028(11) 0.072(3) Uani 0.784(4) 1 d D . P A 1
Br1A Br 0.20311(18) 1.21945(19) 0.3569(3) 0.0543(7) Uani 0.784(4) 1 d D U P A 1
Cl1B Cl 0.2052(16) 1.1996(15) 0.371(3) 0.053(3) Uani 0.216(4) 1 d D U P A 2
Br1B Br 0.1502(5) 0.5837(17) 0.3882(16) 0.059(2) Uani 0.216(4) 1 d D . P A 2
C2 C 0.18986(16) 0.7421(6) 0.3726(4) 0.0527(14) Uani 1 1 d D . . . .
Cl2A Cl 0.1750(5) 0.8761(11) 0.5765(10) 0.0673(18) Uani 0.827(4) 1 d D . P B 1
Br2A Br 0.07407(14) 1.3083(5) 0.38041(17) 0.0632(6) Uani 0.827(4) 1 d D U P B 1
Cl2B Cl 0.0744(15) 1.321(5) 0.398(2) 0.059(4) Uani 0.173(4) 1 d D U P B 2
Br2B Br 0.1721(11) 0.850(2) 0.581(2) 0.070(5) Uani 0.173(4) 1 d D . P B 2
P2 P 0.36247(4) 0.32062(16) 0.52270(9) 0.0420(3) Uani 1 1 d . . . . .
C3 C 0.2300(2) 0.6910(8) 0.3597(5) 0.0677(18) Uani 1 1 d . . . . .
H3 H 0.235874 0.584935 0.359805 0.081 Uiso 1 1 calc R U . . .
Cl3 Cl 0.01572(6) 0.5611(2) 0.21703(14) 0.0927(6) Uani 1 1 d D . . . .
Br3 Br 0.09645(2) 0.78786(9) 0.20091(4) 0.0709(2) Uani 1 1 d . . . . .
Br4A Br 0.3398(4) 0.7261(14) 0.5523(10) 0.073(3) Uani 0.245(4) 1 d D . P C 1
Cl4A Cl 0.2945(11) 0.1061(14) 0.585(2) 0.075(5) Uani 0.245(4) 1 d D U P C 1
Br4B Br 0.28973(16) 0.0850(3) 0.5696(3) 0.0782(10) Uani 0.755(4) 1 d D . P C 2
Cl4B Cl 0.3417(3) 0.7069(9) 0.5732(7) 0.0614(17) Uani 0.755(4) 1 d D . P C 2
Cl5A Cl 0.4510(3) 0.5723(13) 0.5594(5) 0.123(4) Uani 0.678(4) 1 d D . P D 1
Br5A Br 0.31049(8) 0.3677(4) 0.3396(3) 0.0551(8) Uani 0.678(4) 1 d D U P D 1
Cl5B Cl 0.3144(4) 0.394(2) 0.3303(14) 0.062(2) Uani 0.322(4) 1 d D U P D 2
Br5B Br 0.45263(16) 0.5759(6) 0.5663(3) 0.0506(11) Uani 0.322(4) 1 d D . P D 2
C4 C 0.2619(2) 0.7962(9) 0.3467(5) 0.077(2) Uani 1 1 d . . . . .
H4 H 0.289202 0.761229 0.337864 0.092 Uiso 1 1 calc R U . . .
C5 C 0.25334(18) 0.9529(8) 0.3466(4) 0.0603(16) Uani 1 1 d . . . . .
H5 H 0.274910 1.024626 0.338957 0.072 Uiso 1 1 calc R U . . .
Cl6 Cl 0.49655(5) 0.0541(2) 0.72206(11) 0.0765(5) Uani 1 1 d . . . . .
Br6 Br 0.44706(3) 0.10722(11) 0.52901(5) 0.0853(3) Uani 1 1 d . . . . .
C6 C 0.21243(16) 1.0026(5) 0.3579(3) 0.0434(12) Uani 1 1 d D . . . .
C7 C 0.12648(16) 1.0923(6) 0.4834(3) 0.0398(12) Uani 1 1 d . . . . .
C8 C 0.14555(16) 1.0440(6) 0.5662(4) 0.0505(14) Uani 1 1 d D . . . .
C9 C 0.1430(2) 1.1284(9) 0.6449(4) 0.0671(19) Uani 1 1 d . . . . .
H9 H 0.155534 1.091287 0.699190 0.081 Uiso 1 1 calc R U . . .
C10 C 0.1214(2) 1.2683(9) 0.6415(5) 0.074(2) Uani 1 1 d . . . . .
H10 H 0.119781 1.326486 0.693816 0.088 Uiso 1 1 calc R U . . .
C11 C 0.1026(2) 1.3221(8) 0.5624(5) 0.0666(18) Uani 1 1 d . . . . .
H11 H 0.088740 1.417737 0.560168 0.080 Uiso 1 1 calc R U . . .
C12 C 0.10420(16) 1.2335(6) 0.4854(3) 0.0463(13) Uani 1 1 d D . . . .
C13 C 0.08366(15) 0.8515(6) 0.3844(3) 0.0394(12) Uani 1 1 d . . . . .
C14 C 0.06111(18) 0.8376(7) 0.4613(4) 0.0541(14) Uani 1 1 d . . . . .
H14 H 0.070271 0.891691 0.513232 0.065 Uiso 1 1 calc R U . . .
C15 C 0.0254(2) 0.7448(8) 0.4612(6) 0.074(2) Uani 1 1 d . . . . .
H15 H 0.010439 0.739190 0.512736 0.089 Uiso 1 1 calc R U . . .
C16 C 0.0116(2) 0.6601(8) 0.3861(6) 0.072(2) Uani 1 1 d . . . . .
H16 H -0.012028 0.595347 0.387442 0.087 Uiso 1 1 calc R U . . .
C17 C 0.03299(18) 0.6721(6) 0.3093(4) 0.0563(16) Uani 1 1 d D . . . .
C18 C 0.06803(17) 0.7685(6) 0.3081(4) 0.0457(13) Uani 1 1 d . . . . .
C19 C 0.31340(16) 0.4054(6) 0.5627(3) 0.0428(13) Uani 1 1 d . . . . .
C20 C 0.30294(16) 0.5634(6) 0.5751(4) 0.0527(14) Uani 1 1 d D . . . .
C21 C 0.2636(2) 0.6119(9) 0.5979(5) 0.0725(19) Uani 1 1 d . . . . .
H21 H 0.257786 0.717162 0.604487 0.087 Uiso 1 1 calc R U . . .
C22 C 0.2333(2) 0.5024(13) 0.6106(5) 0.088(3) Uani 1 1 d . . . . .
H22 H 0.206303 0.534537 0.624384 0.105 Uiso 1 1 calc R U . . .
C23 C 0.2415(2) 0.3462(11) 0.6037(5) 0.077(2) Uani 1 1 d . . . . .
H23 H 0.220760 0.273047 0.615101 0.093 Uiso 1 1 calc R U . . .
C24 C 0.28093(18) 0.3002(6) 0.5794(4) 0.0563(15) Uani 1 1 d D U . . .
C25 C 0.38300(17) 0.4718(7) 0.4491(4) 0.0477(13) Uani 1 1 d . . . . .
C26 C 0.36003(16) 0.4864(6) 0.3632(4) 0.0574(15) Uani 1 1 d D U . . .
C27 C 0.3729(2) 0.5810(9) 0.2973(5) 0.0703(19) Uani 1 1 d . . . . .
H27 H 0.356783 0.586758 0.242498 0.084 Uiso 1 1 calc R U . . .
C28 C 0.4090(2) 0.6673(9) 0.3101(5) 0.080(2) Uani 1 1 d . . . . .
H28 H 0.417644 0.730620 0.264144 0.096 Uiso 1 1 calc R U . . .
C29 C 0.4329(2) 0.6605(9) 0.3924(5) 0.0684(18) Uani 1 1 d . . . . .
H29 H 0.457445 0.720161 0.402272 0.082 Uiso 1 1 calc R U . . .
C30 C 0.41971(17) 0.5637(8) 0.4593(3) 0.0566(15) Uani 1 1 d D . . . .
C31 C 0.39552(16) 0.3081(7) 0.6292(3) 0.0444(13) Uani 1 1 d . . . . .
C32 C 0.38494(18) 0.3782(7) 0.7092(4) 0.0542(15) Uani 1 1 d . . . . .
H32 H 0.362018 0.446617 0.708019 0.065 Uiso 1 1 calc R U . . .
C33 C 0.40743(19) 0.3486(8) 0.7889(4) 0.0572(16) Uani 1 1 d . . . . .
H33 H 0.399430 0.395374 0.841437 0.069 Uiso 1 1 calc R U . . .
C34 C 0.44165(19) 0.2506(8) 0.7924(4) 0.0572(16) Uani 1 1 d . . . . .
H34 H 0.456995 0.231381 0.847011 0.069 Uiso 1 1 calc R U . . .
C35 C 0.45338(17) 0.1807(7) 0.7150(4) 0.0535(15) Uani 1 1 d . . . . .
C36 C 0.43025(17) 0.2055(7) 0.6343(3) 0.0470(13) Uani 1 1 d . . . . .

loop_
_atom_site_aniso_label
_atom_site_aniso_U_11
_atom_site_aniso_U_22
_atom_site_aniso_U_33
_atom_site_aniso_U_23
_atom_site_aniso_U_13
_atom_site_aniso_U_12
C1 0.043(3) 0.035(3) 0.039(3) -0.001(2) 0.006(2) 0.005(2)
P1 0.0409(7) 0.0330(7) 0.0369(7) -0.0002(6) 0.0057(6) 0.0015(6)
Cl1A 0.063(3) 0.030(2) 0.121(6) 0.002(3) -0.016(2) -0.0007(16)
Br1A 0.0541(9) 0.0409(7) 0.0681(15) 0.0072(8) 0.0045(10) -0.0098(8)
Cl1B 0.050(5) 0.042(5) 0.066(7) 0.012(5) 0.011(6) -0.002(5)
Br1B 0.048(4) 0.033(3) 0.096(5) -0.007(3) 0.003(5) -0.005(2)
C2 0.054(3) 0.044(3) 0.060(4) -0.003(3) 0.005(3) 0.005(3)
Cl2A 0.067(3) 0.081(4) 0.054(3) 0.025(3) 0.006(3) 0.018(3)
Br2A 0.0618(7) 0.0485(10) 0.0783(12) 0.0012(9) -0.0005(10) 0.0166(6)
Cl2B 0.055(6) 0.045(6) 0.078(7) 0.002(7) 0.008(6) 0.014(5)
Br2B 0.081(9) 0.071(6) 0.061(6) 0.029(5) 0.023(4) 0.031(7)
P2 0.0434(7) 0.0439(8) 0.0382(7) 0.0003(6) -0.0010(6) 0.0043(6)
C3 0.063(4) 0.051(4) 0.091(5) -0.006(4) 0.011(4) 0.022(3)
Cl3 0.0953(13) 0.0660(11) 0.1094(15) -0.0060(10) -0.0440(12) -0.0230(10)
Br3 0.0942(5) 0.0675(5) 0.0514(4) -0.0171(3) 0.0075(3) -0.0152(4)
Br4A 0.091(4) 0.051(3) 0.080(7) 0.015(3) 0.028(4) 0.018(2)
Cl4A 0.127(12) 0.054(5) 0.044(6) -0.003(6) -0.002(6) -0.054(5)
Br4B 0.1006(13) 0.0556(9) 0.078(2) -0.0056(9) 0.0058(14) -0.0287(12)
Cl4B 0.086(3) 0.035(2) 0.065(4) -0.006(3) 0.015(2) -0.004(2)
Cl5A 0.093(6) 0.164(8) 0.112(7) 0.000(5) -0.007(4) -0.026(5)
Br5A 0.0492(7) 0.0671(14) 0.0472(14) -0.0001(10) -0.0082(6) 0.0002(7)
Cl5B 0.079(5) 0.070(5) 0.036(3) 0.008(4) 0.005(4) 0.042(4)
Br5B 0.041(2) 0.068(2) 0.0404(19) 0.0075(17) -0.0111(16) -0.0210(19)
C4 0.053(4) 0.083(5) 0.096(5) -0.007(4) 0.020(4) 0.019(4)
C5 0.040(3) 0.067(4) 0.075(4) -0.002(3) 0.013(3) -0.001(3)
Cl6 0.0603(9) 0.0975(13) 0.0702(10) 0.0223(10) -0.0061(8) 0.0205(9)
Br6 0.0854(5) 0.1198(7) 0.0500(4) -0.0066(4) 0.0007(3) 0.0507(5)
C6 0.047(3) 0.042(3) 0.041(3) -0.002(2) 0.007(2) 0.002(3)
C7 0.042(3) 0.040(3) 0.039(3) -0.003(2) 0.006(2) -0.002(2)
C8 0.045(3) 0.061(4) 0.046(3) -0.002(3) 0.009(3) -0.006(3)
C9 0.064(4) 0.095(6) 0.042(3) -0.008(4) 0.004(3) -0.023(4)
C10 0.084(5) 0.078(5) 0.062(4) -0.031(4) 0.027(4) -0.018(4)
C11 0.063(4) 0.059(4) 0.080(5) -0.020(4) 0.019(4) -0.002(3)
C12 0.041(3) 0.042(3) 0.057(3) -0.011(3) 0.009(3) -0.002(2)
C13 0.037(3) 0.034(3) 0.047(3) 0.002(2) 0.002(2) 0.005(2)
C14 0.054(3) 0.055(4) 0.054(3) 0.001(3) 0.011(3) -0.004(3)
C15 0.058(4) 0.069(5) 0.100(6) 0.009(4) 0.035(4) -0.011(4)
C16 0.042(3) 0.059(4) 0.114(6) 0.013(4) 0.000(4) -0.007(3)
C17 0.044(3) 0.038(3) 0.083(4) 0.000(3) -0.019(3) 0.004(3)
C18 0.046(3) 0.033(3) 0.056(3) 0.001(3) -0.005(3) 0.006(2)
C19 0.044(3) 0.049(3) 0.036(3) -0.002(2) 0.000(2) -0.003(3)
C20 0.054(3) 0.060(4) 0.045(3) 0.006(3) 0.007(3) 0.007(3)
C21 0.060(4) 0.088(5) 0.072(4) 0.005(4) 0.018(3) 0.025(4)
C22 0.046(4) 0.134(8) 0.085(5) 0.012(5) 0.021(4) 0.020(5)
C23 0.052(4) 0.112(7) 0.068(4) 0.005(4) 0.012(3) -0.020(4)
C24 0.054(3) 0.073(4) 0.041(3) 0.005(3) -0.001(3) -0.012(3)
C25 0.047(3) 0.050(3) 0.047(3) -0.003(3) 0.008(3) 0.009(3)
C26 0.079(4) 0.049(4) 0.047(3) 0.012(3) 0.026(3) 0.022(3)
C27 0.070(4) 0.081(5) 0.059(4) 0.006(4) -0.002(3) 0.012(4)
C28 0.075(5) 0.087(5) 0.080(5) 0.016(4) 0.018(4) -0.001(4)
C29 0.060(4) 0.079(5) 0.069(4) 0.016(4) 0.020(3) -0.004(4)
C30 0.047(3) 0.069(4) 0.054(3) -0.001(3) 0.002(3) 0.001(3)
C31 0.042(3) 0.053(3) 0.038(3) 0.002(3) -0.001(2) -0.002(3)
C32 0.052(3) 0.062(4) 0.049(3) 0.005(3) 0.002(3) -0.006(3)
C33 0.063(4) 0.068(4) 0.040(3) -0.006(3) 0.001(3) -0.004(3)
C34 0.059(4) 0.071(4) 0.040(3) 0.010(3) -0.010(3) -0.014(3)
C35 0.048(3) 0.064(4) 0.048(3) 0.014(3) -0.001(3) 0.000(3)
C36 0.048(3) 0.054(3) 0.039(3) 0.007(3) 0.002(2) 0.002(3)

loop_
_atom_type_symbol
_atom_type_description
_atom_type_scat_dispersion_real
_atom_type_scat_dispersion_imag
_atom_type_scat_source
C C 0.0181 0.0091 'International Tables Vol C Tables 4.2.6.8 and 6.1.1.4'
H H 0.0000 0.0000 'International Tables Vol C Tables 4.2.6.8 and 6.1.1.4'
Br Br -0.6763 1.2805 'International Tables Vol C Tables 4.2.6.8 and 6.1.1.4'
Cl Cl 0.3639 0.7018 'International Tables Vol C Tables 4.2.6.8 and 6.1.1.4'
P P 0.2955 0.4335 'International Tables Vol C Tables 4.2.6.8 and 6.1.1.4'

loop_
_geom_angle_atom_site_label_1
_geom_angle_atom_site_label_2
_geom_angle_atom_site_label_3
_geom_angle
_geom_angle_site_symmetry_1
_geom_angle_site_symmetry_3
_geom_angle_publ_flag
C2 C1 C6 114.5(4) . . ?
C2 C1 P1 130.4(4) . . ?
C6 C1 P1 114.6(4) . . ?
C13 P1 C7 100.7(2) . . ?
C13 P1 C1 111.6(2) . . ?
C7 P1 C1 104.8(2) . . ?
C3 C2 C1 123.0(5) . . ?
C3 C2 Cl1A 114.3(6) . . ?
C1 C2 Cl1A 122.3(6) . . ?
C3 C2 Br1B 114.6(7) . . ?
C1 C2 Br1B 122.4(7) . . ?
C31 P2 C19 100.4(2) . . ?
C31 P2 C25 110.7(2) . . ?
C19 P2 C25 104.5(2) . . ?
C2 C3 C4 120.0(6) . . ?
C2 C3 H3 120.0 . . ?
C4 C3 H3 120.0 . . ?
C3 C4 C5 120.1(6) . . ?
C3 C4 H4 119.9 . . ?
C5 C4 H4 119.9 . . ?
C4 C5 C6 119.2(6) . . ?
C4 C5 H5 120.4 . . ?
C6 C5 H5 120.4 . . ?
C5 C6 C1 123.2(5) . . ?
C5 C6 Cl1B 116.8(17) . . ?
C1 C6 Cl1B 119.4(17) . . ?
C5 C6 Br1A 116.8(5) . . ?
C1 C6 Br1A 120.0(4) . . ?
C8 C7 C12 115.0(4) . . ?
C8 C7 P1 128.7(4) . . ?
C12 C7 P1 116.2(4) . . ?
C9 C8 C7 122.9(5) . . ?
C9 C8 Cl2A 115.4(7) . . ?
C7 C8 Cl2A 121.7(6) . . ?
C9 C8 Br2B 114.8(11) . . ?
C7 C8 Br2B 122.0(11) . . ?
C10 C9 C8 119.0(6) . . ?
C10 C9 H9 120.5 . . ?
C8 C9 H9 120.5 . . ?
C11 C10 C9 120.7(6) . . ?
C11 C10 H10 119.7 . . ?
C9 C10 H10 119.7 . . ?
C10 C11 C12 119.4(6) . . ?
C10 C11 H11 120.3 . . ?
C12 C11 H11 120.3 . . ?
C11 C12 C7 122.9(5) . . ?
C11 C12 Cl2B 109.5(16) . . ?
C7 C12 Cl2B 127.5(16) . . ?
C11 C12 Br2A 117.0(5) . . ?
C7 C12 Br2A 120.1(4) . . ?
C14 C13 C18 116.9(5) . . ?
C14 C13 P1 123.4(4) . . ?
C18 C13 P1 119.0(4) . . ?
C15 C14 C13 120.9(6) . . ?
C15 C14 H14 119.6 . . ?
C13 C14 H14 119.6 . . ?
C14 C15 C16 121.1(6) . . ?
C14 C15 H15 119.5 . . ?
C16 C15 H15 119.5 . . ?
C17 C16 C15 119.4(6) . . ?
C17 C16 H16 120.3 . . ?
C15 C16 H16 120.3 . . ?
C16 C17 C18 119.8(5) . . ?
C16 C17 Cl3 118.4(5) . . ?
C18 C17 Cl3 121.8(5) . . ?
C17 C18 C13 122.0(5) . . ?
C17 C18 Br3 119.4(4) . . ?
C13 C18 Br3 118.6(4) . . ?
C24 C19 C20 114.7(5) . . ?
C24 C19 P2 116.1(4) . . ?
C20 C19 P2 129.1(4) . . ?
C21 C20 C19 123.2(5) . . ?
C21 C20 Cl4B 115.8(6) . . ?
C19 C20 Cl4B 120.7(5) . . ?
C21 C20 Br4A 113.7(7) . . ?
C19 C20 Br4A 122.9(6) . . ?
C22 C21 C20 118.6(7) . . ?
C22 C21 H21 120.7 . . ?
C20 C21 H21 120.7 . . ?
C21 C22 C23 121.9(7) . . ?
C21 C22 H22 119.1 . . ?
C23 C22 H22 119.1 . . ?
C22 C23 C24 118.6(7) . . ?
C22 C23 H23 120.7 . . ?
C24 C23 H23 120.7 . . ?
C23 C24 C19 123.0(6) . . ?
C23 C24 Cl4A 119.5(13) . . ?
C19 C24 Cl4A 116.9(13) . . ?
C23 C24 Br4B 116.4(5) . . ?
C19 C24 Br4B 120.6(5) . . ?
C30 C25 C26 114.1(5) . . ?
C30 C25 P2 130.9(4) . . ?
C26 C25 P2 114.6(4) . . ?
C27 C26 C25 122.7(5) . . ?
C27 C26 Cl5B 111.4(9) . . ?
C25 C26 Cl5B 125.9(9) . . ?
C27 C26 Br5A 118.6(5) . . ?
C25 C26 Br5A 118.7(4) . . ?
C28 C27 C26 121.1(6) . . ?
C28 C27 H27 119.5 . . ?
C26 C27 H27 119.5 . . ?
C27 C28 C29 119.6(7) . . ?
C27 C28 H28 120.2 . . ?
C29 C28 H28 120.2 . . ?
C30 C29 C28 119.1(6) . . ?
C30 C29 H29 120.4 . . ?
C28 C29 H29 120.4 . . ?
C29 C30 C25 123.4(5) . . ?
C29 C30 Cl5A 114.4(6) . . ?
C25 C30 Cl5A 122.2(5) . . ?
C29 C30 Br5B 114.2(5) . . ?
C25 C30 Br5B 122.3(5) . . ?
C32 C31 C36 117.3(5) . . ?
C32 C31 P2 123.8(4) . . ?
C36 C31 P2 118.3(4) . . ?
C33 C32 C31 121.4(6) . . ?
C33 C32 H32 119.3 . . ?
C31 C32 H32 119.3 . . ?
C32 C33 C34 120.5(6) . . ?
C32 C33 H33 119.7 . . ?
C34 C33 H33 119.7 . . ?
C33 C34 C35 119.9(5) . . ?
C33 C34 H34 120.1 . . ?
C35 C34 H34 120.1 . . ?
C34 C35 C36 120.5(5) . . ?
C34 C35 Cl6 118.7(4) . . ?
C36 C35 Cl6 120.7(5) . . ?
C35 C36 C31 120.4(5) . . ?
C35 C36 Br6 119.5(4) . . ?
C31 C36 Br6 120.1(4) . . ?

loop_
_geom_bond_atom_site_label_1
_geom_bond_atom_site_label_2
_geom_bond_distance
_geom_bond_site_symmetry_2
_geom_bond_publ_flag
C1 C2 1.405(7) . ?
C1 C6 1.406(7) . ?
C1 P1 1.848(5) . ?
P1 C13 1.829(5) . ?
P1 C7 1.842(5) . ?
Cl1A C2 1.723(7) . ?
Br1A C6 1.887(5) . ?
Cl1B C6 1.722(9) . ?
Br1B C2 1.874(8) . ?
C2 C3 1.366(8) . ?
Cl2A C8 1.717(7) . ?
Br2A C12 1.881(5) . ?
Cl2B C12 1.721(9) . ?
Br2B C8 1.870(8) . ?
P2 C31 1.834(5) . ?
P2 C19 1.846(5) . ?
P2 C25 1.846(6) . ?
C3 C4 1.373(10) . ?
C3 H3 0.9300 . ?
Cl3 C17 1.728(5) . ?
Br3 C18 1.892(6) . ?
Br4A C20 1.863(8) . ?
Cl4A C24 1.723(9) . ?
Br4B C24 1.878(6) . ?
Cl4B C20 1.737(7) . ?
Cl5A C30 1.728(7) . ?
Br5A C26 1.875(6) . ?
Cl5B C26 1.680(8) . ?
Br5B C30 1.839(6) . ?
C4 C5 1.374(9) . ?
C4 H4 0.9300 . ?
C5 C6 1.379(7) . ?
C5 H5 0.9300 . ?
Cl6 C35 1.738(6) . ?
Br6 C36 1.889(6) . ?
C7 C8 1.393(7) . ?
C7 C12 1.403(7) . ?
C8 C9 1.385(8) . ?
C9 C10 1.380(10) . ?
C9 H9 0.9300 . ?
C10 C11 1.361(10) . ?
C10 H10 0.9300 . ?
C11 C12 1.379(8) . ?
C11 H11 0.9300 . ?
C13 C14 1.394(7) . ?
C13 C18 1.400(7) . ?
C14 C15 1.378(8) . ?
C14 H14 0.9300 . ?
C15 C16 1.378(10) . ?
C15 H15 0.9300 . ?
C16 C17 1.372(9) . ?
C16 H16 0.9300 . ?
C17 C18 1.380(8) . ?
C19 C24 1.401(8) . ?
C19 C20 1.413(7) . ?
C20 C21 1.371(8) . ?
C21 C22 1.364(11) . ?
C21 H21 0.9300 . ?
C22 C23 1.373(11) . ?
C22 H22 0.9300 . ?
C23 C24 1.377(9) . ?
C23 H23 0.9300 . ?
C25 C30 1.399(8) . ?
C25 C26 1.428(7) . ?
C26 C27 1.359(8) . ?
C27 C28 1.358(10) . ?
C27 H27 0.9300 . ?
C28 C29 1.391(9) . ?
C28 H28 0.9300 . ?
C29 C30 1.384(8) . ?
C29 H29 0.9300 . ?
C31 C32 1.397(8) . ?
C31 C36 1.402(7) . ?
C32 C33 1.361(8) . ?
C32 H32 0.9300 . ?
C33 C34 1.365(8) . ?
C33 H33 0.9300 . ?
C34 C35 1.373(8) . ?
C34 H34 0.9300 . ?
C35 C36 1.376(7) . ?

loop_
_geom_torsion_atom_site_label_1
_geom_torsion_atom_site_label_2
_geom_torsion_atom_site_label_3
_geom_torsion_atom_site_label_4
_geom_torsion
_geom_torsion_site_symmetry_1
_geom_torsion_site_symmetry_2
_geom_torsion_site_symmetry_3
_geom_torsion_site_symmetry_4
_geom_torsion_publ_flag
C2 C1 P1 C13 4.9(6) . . . . ?
C6 C1 P1 C13 176.0(4) . . . . ?
C2 C1 P1 C7 113.0(5) . . . . ?
C6 C1 P1 C7 -75.9(4) . . . . ?
C6 C1 C2 C3 -0.1(8) . . . . ?
P1 C1 C2 C3 170.9(5) . . . . ?
C6 C1 C2 Cl1A 171.8(8) . . . . ?
P1 C1 C2 Cl1A -17.2(10) . . . . ?
C6 C1 C2 Br1B -178.7(10) . . . . ?
P1 C1 C2 Br1B -7.6(12) . . . . ?
C1 C2 C3 C4 0.7(10) . . . . ?
Cl1A C2 C3 C4 -171.8(8) . . . . ?
Br1B C2 C3 C4 179.3(10) . . . . ?
C2 C3 C4 C5 0.0(11) . . . . ?
C3 C4 C5 C6 -1.3(10) . . . . ?
C4 C5 C6 C1 1.9(9) . . . . ?
C4 C5 C6 Cl1B 172.4(15) . . . . ?
C4 C5 C6 Br1A -179.9(5) . . . . ?
C2 C1 C6 C5 -1.2(8) . . . . ?
P1 C1 C6 C5 -173.7(4) . . . . ?
C2 C1 C6 Cl1B -171.4(16) . . . . ?
P1 C1 C6 Cl1B 16.1(16) . . . . ?
C2 C1 C6 Br1A -179.3(4) . . . . ?
P1 C1 C6 Br1A 8.2(6) . . . . ?
C13 P1 C7 C8 80.5(5) . . . . ?
C1 P1 C7 C8 -35.4(5) . . . . ?
C13 P1 C7 C12 -98.4(4) . . . . ?
C1 P1 C7 C12 145.7(4) . . . . ?
C12 C7 C8 C9 -0.1(8) . . . . ?
P1 C7 C8 C9 -179.0(5) . . . . ?
C12 C7 C8 Cl2A -178.7(9) . . . . ?
P1 C7 C8 Cl2A 2.4(11) . . . . ?
C12 C7 C8 Br2B 173.8(15) . . . . ?
P1 C7 C8 Br2B -5.1(16) . . . . ?
C7 C8 C9 C10 -1.5(9) . . . . ?
Cl2A C8 C9 C10 177.2(9) . . . . ?
Br2B C8 C9 C10 -175.9(15) . . . . ?
C8 C9 C10 C11 0.7(10) . . . . ?
C9 C10 C11 C12 1.6(10) . . . . ?
C10 C11 C12 C7 -3.4(9) . . . . ?
C10 C11 C12 Cl2B 175(2) . . . . ?
C10 C11 C12 Br2A 175.6(5) . . . . ?
C8 C7 C12 C11 2.6(8) . . . . ?
P1 C7 C12 C11 -178.3(5) . . . . ?
C8 C7 C12 Cl2B -176(2) . . . . ?
P1 C7 C12 Cl2B 3(3) . . . . ?
C8 C7 C12 Br2A -176.4(4) . . . . ?
P1 C7 C12 Br2A 2.6(6) . . . . ?
C7 P1 C13 C14 0.1(5) . . . . ?
C1 P1 C13 C14 110.9(5) . . . . ?
C7 P1 C13 C18 169.4(4) . . . . ?
C1 P1 C13 C18 -79.8(4) . . . . ?
C18 C13 C14 C15 0.6(8) . . . . ?
P1 C13 C14 C15 170.1(5) . . . . ?
C13 C14 C15 C16 1.6(10) . . . . ?
C14 C15 C16 C17 -2.0(10) . . . . ?
C15 C16 C17 C18 0.1(9) . . . . ?
C15 C16 C17 Cl3 178.5(5) . . . . ?
C16 C17 C18 C13 2.3(8) . . . . ?
Cl3 C17 C18 C13 -176.1(4) . . . . ?
C16 C17 C18 Br3 -178.5(4) . . . . ?
Cl3 C17 C18 Br3 3.1(6) . . . . ?
C14 C13 C18 C17 -2.6(8) . . . . ?
P1 C13 C18 C17 -172.5(4) . . . . ?
C14 C13 C18 Br3 178.2(4) . . . . ?
P1 C13 C18 Br3 8.3(6) . . . . ?
C31 P2 C19 C24 -96.8(4) . . . . ?
C25 P2 C19 C24 148.5(4) . . . . ?
C31 P2 C19 C20 86.5(5) . . . . ?
C25 P2 C19 C20 -28.2(5) . . . . ?
C24 C19 C20 C21 -2.7(8) . . . . ?
P2 C19 C20 C21 174.0(5) . . . . ?
C24 C19 C20 Cl4B 170.7(6) . . . . ?
P2 C19 C20 Cl4B -12.6(8) . . . . ?
C24 C19 C20 Br4A -177.2(7) . . . . ?
P2 C19 C20 Br4A -0.5(9) . . . . ?
C19 C20 C21 C22 1.1(10) . . . . ?
Cl4B C20 C21 C22 -172.6(7) . . . . ?
Br4A C20 C21 C22 176.0(7) . . . . ?
C20 C21 C22 C23 1.8(11) . . . . ?
C21 C22 C23 C24 -2.8(11) . . . . ?
C22 C23 C24 C19 0.9(10) . . . . ?
C22 C23 C24 Cl4A 171.3(14) . . . . ?
C22 C23 C24 Br4B -179.1(6) . . . . ?
C20 C19 C24 C23 1.7(8) . . . . ?
P2 C19 C24 C23 -175.5(5) . . . . ?
C20 C19 C24 Cl4A -168.9(13) . . . . ?
P2 C19 C24 Cl4A 13.9(13) . . . . ?
C20 C19 C24 Br4B -178.2(4) . . . . ?
P2 C19 C24 Br4B 4.6(6) . . . . ?
C31 P2 C25 C30 5.4(6) . . . . ?
C19 P2 C25 C30 112.7(6) . . . . ?
C31 P2 C25 C26 178.0(4) . . . . ?
C19 P2 C25 C26 -74.7(4) . . . . ?
C30 C25 C26 C27 0.2(8) . . . . ?
P2 C25 C26 C27 -173.7(5) . . . . ?
C30 C25 C26 Cl5B -178.9(9) . . . . ?
P2 C25 C26 Cl5B 7.2(10) . . . . ?
C30 C25 C26 Br5A 179.2(4) . . . . ?
P2 C25 C26 Br5A 5.3(6) . . . . ?
C25 C26 C27 C28 0.2(10) . . . . ?
Cl5B C26 C27 C28 179.5(9) . . . . ?
Br5A C26 C27 C28 -178.8(6) . . . . ?
C26 C27 C28 C29 -0.8(11) . . . . ?
C27 C28 C29 C30 0.9(11) . . . . ?
C28 C29 C30 C25 -0.5(10) . . . . ?
C28 C29 C30 Cl5A -177.5(7) . . . . ?
C28 C29 C30 Br5B -176.5(6) . . . . ?
C26 C25 C30 C29 -0.1(9) . . . . ?
P2 C25 C30 C29 172.5(5) . . . . ?
C26 C25 C30 Cl5A 176.7(6) . . . . ?
P2 C25 C30 Cl5A -10.7(9) . . . . ?
C26 C25 C30 Br5B 175.6(5) . . . . ?
P2 C25 C30 Br5B -11.8(8) . . . . ?
C19 P2 C31 C32 -10.9(5) . . . . ?
C25 P2 C31 C32 99.0(5) . . . . ?
C19 P2 C31 C36 159.9(4) . . . . ?
C25 P2 C31 C36 -90.2(5) . . . . ?
C36 C31 C32 C33 0.2(8) . . . . ?
P2 C31 C32 C33 171.1(5) . . . . ?
C31 C32 C33 C34 1.1(9) . . . . ?
C32 C33 C34 C35 -0.4(9) . . . . ?
C33 C34 C35 C36 -1.6(9) . . . . ?
C33 C34 C35 Cl6 -178.9(5) . . . . ?
C34 C35 C36 C31 2.9(9) . . . . ?
Cl6 C35 C36 C31 -179.9(4) . . . . ?
C34 C35 C36 Br6 -179.8(5) . . . . ?
Cl6 C35 C36 Br6 -2.6(7) . . . . ?
C32 C31 C36 C35 -2.1(8) . . . . ?
P2 C31 C36 C35 -173.5(4) . . . . ?
C32 C31 C36 Br6 -179.4(4) . . . . ?
P2 C31 C36 Br6 9.2(6) . . . . ?
